data_4314799
loop_
_publ_author_name
'Alexander M. Spokoyny'
'Mari S. Rosen'
'Pirmin A. Ulmann'
'Charlotte Stern'
'Chad A. Mirkin'

_publ_section_title
;
 Selective Formation of Heteroligated Pt(II) Complexes with Bidentate
 Phosphine-Thioether (P,S) and Phosphine-Selenoether (P,Se) Ligands via
 the Halide-Induced Ligand Rearrangement Reaction
;
_journal_name_full 'Inorganic Chemistry'
_journal_page_first 1577
_journal_page_last 1586
_journal_paper_doi 10.1021/ic901991w
_journal_volume 49
_journal_year 2010
_chemical_formula_sum 'C32 H37 Cl4 F3 O P2 Pt S Se'
_chemical_formula_weight 1004.47
_chemical_name_systematic
; 
 ? 
;
_space_group_IT_number 2
_symmetry_cell_setting triclinic
_symmetry_space_group_name_Hall '-P 1'
_symmetry_space_group_name_H-M 'P -1'
_atom_sites_solution_hydrogens geom
_atom_sites_solution_primary direct
_atom_sites_solution_secondary difmap
_audit_creation_method SHELXL-97
_cell_angle_alpha 91.6080(10)
_cell_angle_beta 93.8850(10)
_cell_angle_gamma 96.5660(10)
_cell_formula_units_Z 2
_cell_length_a 9.86540(10)
_cell_length_b 10.06650(10)
_cell_length_c 18.4500(2)
_cell_measurement_reflns_used 8570
_cell_measurement_temperature 100(2)
_cell_measurement_theta_max 0.00
_cell_measurement_theta_min 0.00
_cell_volume 1814.88(3)
_computing_cell_refinement 'SAINT V7.23A (Bruker, 2005)'
_computing_data_collection 'APEX2 V2.1-4 (Bruker, 2007)'
_computing_data_reduction 'Bruker SAINT'
_computing_molecular_graphics 'Bruker SHELXTL'
_computing_publication_material 'Bruker SHELXTL'
_computing_structure_refinement 'SHELXL-97 (Sheldrick, 1997)'
_computing_structure_solution 'SHELXS-97 (Sheldrick, 1990)'
_diffrn_ambient_temperature 100(2)
_diffrn_measured_fraction_theta_full 0.991
_diffrn_measured_fraction_theta_max 0.991
_diffrn_measurement_device_type 'CCD area detector'
_diffrn_measurement_method 'phi and omega scans'
_diffrn_radiation_monochromator graphite
_diffrn_radiation_source 'fine-focus sealed tube'
_diffrn_radiation_type MoK\a
_diffrn_radiation_wavelength 0.71073
_diffrn_reflns_av_R_equivalents 0.0638
_diffrn_reflns_av_sigmaI/netI 0.0765
_diffrn_reflns_limit_h_max 12
_diffrn_reflns_limit_h_min -14
_diffrn_reflns_limit_k_max 14
_diffrn_reflns_limit_k_min -14
_diffrn_reflns_limit_l_max 26
_diffrn_reflns_limit_l_min -26
_diffrn_reflns_number 36443
_diffrn_reflns_theta_full 30.55
_diffrn_reflns_theta_max 30.55
_diffrn_reflns_theta_min 1.11
_exptl_absorpt_coefficient_mu 5.350
_exptl_absorpt_correction_T_max 0.8823
_exptl_absorpt_correction_T_min 0.3128
_exptl_absorpt_correction_type numerical
_exptl_absorpt_process_details face-indexed
_exptl_crystal_colour colourless
_exptl_crystal_density_diffrn 1.838
_exptl_crystal_density_method 'not measured'
_exptl_crystal_description plate
_exptl_crystal_F_000 980
_exptl_crystal_size_max 0.28
_exptl_crystal_size_mid 0.13
_exptl_crystal_size_min 0.02
_refine_diff_density_max 4.131
_refine_diff_density_min -2.579
_refine_diff_density_rms 0.263
_refine_ls_extinction_method none
_refine_ls_goodness_of_fit_ref 0.986
_refine_ls_hydrogen_treatment mixed
_refine_ls_matrix_type full
_refine_ls_number_parameters 415
_refine_ls_number_reflns 11034
_refine_ls_number_restraints 0
_refine_ls_restrained_S_all 0.986
_refine_ls_R_factor_all 0.0619
_refine_ls_R_factor_gt 0.0421
_refine_ls_shift/su_max 0.007
_refine_ls_shift/su_mean 0.000
_refine_ls_structure_factor_coef Fsqd
_refine_ls_weighting_details 'calc w=1/[\s^2^(Fo^2^)+(0.0559P)^2^+0.0000P] where P=(Fo^2^+2Fc^2^)/3'
_refine_ls_weighting_scheme calc
_refine_ls_wR_factor_gt 0.0971
_refine_ls_wR_factor_ref 0.1097
_reflns_number_gt 8457
_reflns_number_total 11034
_reflns_threshold_expression >2sigma(I)
_cod_data_source_file ic901991w_si_001_7.cif
_cod_data_source_block compound_10
_cod_depositor_comments
;
The following automatic conversions were performed:

'_symmetry_cell_setting' value 'Triclinic' changed to 'triclinic'
according to the built-in table from CIF Core dictionary named
'cif_core.dic' version 2.4.1 from 2010-06-29.

Automatic conversion script
Id: cif_fix_values 1646 2011-03-28 12:23:43Z adriana 
;
_cod_database_code 4314799

loop_
_symmetry_equiv_pos_as_xyz
'x, y, z'
'-x, -y, -z'

loop_
_atom_site_label
_atom_site_type_symbol
_atom_site_fract_x
_atom_site_fract_y
_atom_site_fract_z
_atom_site_U_iso_or_equiv
_atom_site_adp_type
_atom_site_occupancy
_atom_site_symmetry_multiplicity
_atom_site_calc_flag
_atom_site_refinement_flags
_atom_site_disorder_assembly
_atom_site_disorder_group
Pt2 Pt 1.01966(2) 0.777713(18) 0.239827(10) 0.01471(6) Uani 1 1 d . . .
Se1 Se 1.17760(5) 0.93228(5) 0.17554(3) 0.01948(11) Uani 1 1 d . . .
Cl1 Cl 1.03949(15) 0.94521(13) 0.33325(8) 0.0313(3) Uani 1 1 d . . .
Cl2 Cl 0.3418(3) 0.1755(2) 0.35672(17) 0.0969(10) Uani 1 1 d . . .
Cl3 Cl 0.3412(3) 0.4206(3) 0.44312(13) 0.0772(7) Uani 1 1 d . . .
Cl4 Cl 0.72827(15) 0.91665(13) 0.04675(8) 0.0292(3) Uani 1 1 d . . .
S1 S 1.1240(2) 0.68161(16) 0.51919(9) 0.0386(4) Uani 1 1 d . . .
P1 P 1.02165(13) 0.63465(12) 0.14562(7) 0.0152(2) Uani 1 1 d . . .
P2 P 0.86958(13) 0.65240(12) 0.30679(7) 0.0153(2) Uani 1 1 d . . .
F1 F 1.2581(6) 1.0673(5) 0.5272(3) 0.0813(17) Uani 1 1 d . . .
F2 F 1.3500(5) 0.9145(6) 0.5813(3) 0.0776(16) Uani 1 1 d . . .
F3 F 1.3264(5) 0.9063(5) 0.4654(3) 0.0702(14) Uani 1 1 d . . .
O1 O 0.4673(5) 0.0538(4) 0.0990(3) 0.0343(10) Uani 1 1 d . . .
C1 C 1.0538(6) 1.0568(5) 0.1376(3) 0.0283(12) Uani 1 1 d . . .
H1A H 1.0951 1.1059 0.0979 0.042 Uiso 1 1 calc R . .
H1B H 1.0379 1.1202 0.1765 0.042 Uiso 1 1 calc R . .
H1C H 0.9666 1.0067 0.1193 0.042 Uiso 1 1 calc R . .
C2 C 1.1876(6) 0.8312(5) 0.0843(3) 0.0231(11) Uani 1 1 d . . .
H2A H 1.2017 0.8940 0.0444 0.028 Uiso 1 1 calc R . .
H2B H 1.2666 0.7787 0.0885 0.028 Uiso 1 1 calc R . .
C3 C 1.0562(5) 0.7368(5) 0.0666(3) 0.0193(10) Uani 1 1 d . . .
H3A H 1.0665 0.6783 0.0237 0.023 Uiso 1 1 calc R . .
H3B H 0.9789 0.7892 0.0550 0.023 Uiso 1 1 calc R . .
C4 C 1.1593(5) 0.5300(5) 0.1525(3) 0.0164(10) Uani 1 1 d . . .
C5 C 1.1844(5) 0.4501(5) 0.0928(3) 0.0213(11) Uani 1 1 d . . .
H5 H 1.1362 0.4579 0.0471 0.026 Uiso 1 1 calc R . .
C6 C 1.2804(5) 0.3589(5) 0.1006(3) 0.0223(11) Uani 1 1 d . . .
H6 H 1.2967 0.3038 0.0602 0.027 Uiso 1 1 calc R . .
C7 C 1.3514(6) 0.3485(6) 0.1664(3) 0.0263(12) Uani 1 1 d . . .
H7 H 1.4135 0.2834 0.1720 0.032 Uiso 1 1 calc R . .
C8 C 1.3326(6) 0.4333(6) 0.2248(3) 0.0255(12) Uani 1 1 d . . .
H8 H 1.3858 0.4295 0.2694 0.031 Uiso 1 1 calc R . .
C9 C 1.2361(5) 0.5238(5) 0.2182(3) 0.0215(11) Uani 1 1 d . . .
H9 H 1.2228 0.5810 0.2583 0.026 Uiso 1 1 calc R . .
C10 C 0.8678(5) 0.5244(5) 0.1162(2) 0.0143(9) Uani 1 1 d . . .
C11 C 0.8646(5) 0.3851(5) 0.1120(3) 0.0163(9) Uani 1 1 d . . .
H11 H 0.9441 0.3447 0.1264 0.020 Uiso 1 1 calc R . .
C12 C 0.7457(5) 0.3063(5) 0.0869(3) 0.0197(10) Uani 1 1 d . . .
H12 H 0.7440 0.2118 0.0836 0.024 Uiso 1 1 calc R . .
C13 C 0.6296(5) 0.3643(5) 0.0667(3) 0.0204(10) Uani 1 1 d . . .
H13 H 0.5489 0.3100 0.0482 0.024 Uiso 1 1 calc R . .
C14 C 0.6308(5) 0.5021(5) 0.0735(3) 0.0200(10) Uani 1 1 d . . .
H14 H 0.5497 0.5415 0.0610 0.024 Uiso 1 1 calc R . .
C15 C 0.7482(5) 0.5821(5) 0.0980(3) 0.0178(10) Uani 1 1 d . . .
H15 H 0.7481 0.6763 0.1026 0.021 Uiso 1 1 calc R . .
C16 C 0.9257(5) 0.6683(5) 0.4036(3) 0.0209(11) Uani 1 1 d . . .
H16A H 0.9091 0.7578 0.4221 0.025 Uiso 1 1 calc R . .
H16B H 0.8679 0.6011 0.4296 0.025 Uiso 1 1 calc R . .
C17 C 1.0749(7) 0.6506(6) 0.4227(3) 0.0335(14) Uani 1 1 d . . .
H17A H 1.1337 0.7129 0.3943 0.040 Uiso 1 1 calc R . .
H17B H 1.0907 0.5582 0.4087 0.040 Uiso 1 1 calc R . .
C18 C 1.1289(8) 0.8622(6) 0.5267(4) 0.0422(17) Uani 1 1 d . . .
H18A H 1.0717 0.8914 0.4854 0.051 Uiso 1 1 calc R . .
H18B H 1.0866 0.8854 0.5718 0.051 Uiso 1 1 calc R . .
C19 C 1.2649(9) 0.9387(9) 0.5278(5) 0.058(2) Uani 1 1 d . . .
C20 C 0.8391(5) 0.4723(5) 0.2901(3) 0.0167(10) Uani 1 1 d . . .
C21 C 0.7090(6) 0.4048(5) 0.2705(3) 0.0217(11) Uani 1 1 d . . .
H21 H 0.6329 0.4539 0.2627 0.026 Uiso 1 1 calc R . .
C22 C 0.6913(6) 0.2666(5) 0.2625(3) 0.0283(13) Uani 1 1 d . . .
H22 H 0.6029 0.2211 0.2495 0.034 Uiso 1 1 calc R . .
C23 C 0.8028(6) 0.1938(5) 0.2736(3) 0.0284(13) Uani 1 1 d . . .
H23 H 0.7900 0.0989 0.2687 0.034 Uiso 1 1 calc R . .
C24 C 0.9323(6) 0.2600(5) 0.2918(3) 0.0262(12) Uani 1 1 d . . .
H24 H 1.0083 0.2107 0.2988 0.031 Uiso 1 1 calc R . .
C25 C 0.9506(6) 0.3990(5) 0.2997(3) 0.0222(11) Uani 1 1 d . . .
H25 H 1.0395 0.4442 0.3117 0.027 Uiso 1 1 calc R . .
C26 C 0.7038(5) 0.7139(5) 0.3028(3) 0.0196(10) Uani 1 1 d . . .
C27 C 0.6688(6) 0.8034(5) 0.2492(3) 0.0218(11) Uani 1 1 d . . .
H27 H 0.7300 0.8279 0.2129 0.026 Uiso 1 1 calc R . .
C28 C 0.5441(6) 0.8560(5) 0.2496(3) 0.0255(12) Uani 1 1 d . . .
H28 H 0.5202 0.9166 0.2137 0.031 Uiso 1 1 calc R . .
C29 C 0.4559(6) 0.8201(6) 0.3021(3) 0.0276(12) Uani 1 1 d . . .
H29 H 0.3718 0.8574 0.3028 0.033 Uiso 1 1 calc R . .
C30 C 0.4888(6) 0.7295(6) 0.3539(3) 0.0260(12) Uani 1 1 d . . .
H30 H 0.4260 0.7041 0.3892 0.031 Uiso 1 1 calc R . .
C31 C 0.6106(5) 0.6764(5) 0.3547(3) 0.0232(11) Uani 1 1 d . . .
H31 H 0.6319 0.6143 0.3904 0.028 Uiso 1 1 calc R . .
C32 C 0.4311(11) 0.2845(9) 0.4229(5) 0.073(3) Uani 1 1 d . . .
H32A H 0.5211 0.3185 0.4057 0.088 Uiso 1 1 calc R . .
H32B H 0.4478 0.2352 0.4677 0.088 Uiso 1 1 calc R . .
H1O H 0.549(10) 0.001(9) 0.078(5) 0.08(3) Uiso 1 1 d . . .
H2O H 0.425(7) 0.056(7) 0.055(4) 0.033(19) Uiso 1 1 d . . .

loop_
_atom_site_aniso_label
_atom_site_aniso_U_11
_atom_site_aniso_U_22
_atom_site_aniso_U_33
_atom_site_aniso_U_23
_atom_site_aniso_U_13
_atom_site_aniso_U_12
Pt2 0.01595(10) 0.01108(8) 0.01672(9) -0.00004(6) 0.00062(6) 0.00033(6)
Se1 0.0191(3) 0.0161(2) 0.0218(3) 0.00045(19) 0.0010(2) -0.00394(19)
Cl1 0.0357(8) 0.0180(6) 0.0383(8) -0.0176(5) 0.0145(6) -0.0079(5)
Cl2 0.115(2) 0.0510(13) 0.112(2) 0.0197(14) -0.0413(18) -0.0212(14)
Cl3 0.0907(19) 0.0891(18) 0.0613(14) 0.0317(13) 0.0252(13) 0.0326(15)
Cl4 0.0292(7) 0.0207(6) 0.0390(8) 0.0085(5) 0.0041(6) 0.0059(5)
S1 0.0578(11) 0.0290(8) 0.0286(8) 0.0025(6) -0.0058(7) 0.0084(7)
P1 0.0137(6) 0.0153(5) 0.0158(6) -0.0003(5) 0.0012(5) -0.0012(5)
P2 0.0172(6) 0.0142(5) 0.0148(6) 0.0014(4) 0.0026(5) 0.0020(5)
F1 0.105(5) 0.048(3) 0.084(4) -0.019(3) 0.016(3) -0.018(3)
F2 0.064(3) 0.104(4) 0.056(3) -0.012(3) -0.009(3) -0.017(3)
F3 0.072(4) 0.076(3) 0.064(3) 0.002(3) 0.026(3) 0.004(3)
O1 0.032(2) 0.033(2) 0.038(3) 0.001(2) 0.010(2) -0.0004(19)
C1 0.035(3) 0.018(2) 0.032(3) 0.004(2) 0.002(3) 0.005(2)
C2 0.025(3) 0.021(2) 0.022(3) -0.002(2) 0.006(2) -0.005(2)
C3 0.023(3) 0.018(2) 0.016(2) 0.0029(18) 0.003(2) -0.003(2)
C4 0.014(2) 0.014(2) 0.022(2) -0.0011(18) 0.0031(19) -0.0006(17)
C5 0.018(3) 0.021(2) 0.024(3) -0.003(2) 0.001(2) 0.000(2)
C6 0.018(3) 0.021(2) 0.028(3) -0.005(2) 0.005(2) 0.002(2)
C7 0.020(3) 0.025(3) 0.036(3) 0.005(2) 0.004(2) 0.009(2)
C8 0.021(3) 0.037(3) 0.020(3) 0.006(2) 0.001(2) 0.011(2)
C9 0.019(3) 0.024(3) 0.020(3) -0.002(2) 0.001(2) -0.001(2)
C10 0.018(2) 0.014(2) 0.010(2) -0.0002(16) -0.0001(17) -0.0003(18)
C11 0.015(2) 0.018(2) 0.016(2) 0.0001(18) 0.0035(18) 0.0014(18)
C12 0.021(3) 0.015(2) 0.022(3) -0.0014(19) 0.004(2) -0.0034(19)
C13 0.017(2) 0.021(2) 0.022(3) -0.001(2) 0.002(2) -0.002(2)
C14 0.017(2) 0.022(2) 0.021(3) 0.001(2) 0.000(2) 0.007(2)
C15 0.020(2) 0.014(2) 0.021(2) 0.0034(18) 0.0042(19) 0.0015(18)
C16 0.026(3) 0.018(2) 0.018(2) 0.0012(19) 0.001(2) 0.000(2)
C17 0.041(4) 0.025(3) 0.034(3) 0.001(2) -0.003(3) 0.006(3)
C18 0.064(5) 0.032(3) 0.032(3) -0.003(3) -0.003(3) 0.010(3)
C19 0.048(5) 0.057(5) 0.066(6) 0.027(4) -0.005(4) -0.004(4)
C20 0.020(2) 0.013(2) 0.017(2) 0.0007(17) 0.0022(19) 0.0010(18)
C21 0.023(3) 0.018(2) 0.024(3) 0.002(2) 0.002(2) 0.001(2)
C22 0.032(3) 0.020(3) 0.033(3) 0.005(2) 0.005(2) -0.004(2)
C23 0.037(3) 0.014(2) 0.033(3) 0.003(2) 0.005(3) 0.001(2)
C24 0.034(3) 0.017(2) 0.029(3) 0.001(2) 0.003(2) 0.007(2)
C25 0.021(3) 0.017(2) 0.029(3) 0.003(2) 0.005(2) 0.003(2)
C26 0.023(3) 0.014(2) 0.021(3) -0.0024(18) 0.002(2) 0.0015(19)
C27 0.022(3) 0.015(2) 0.028(3) 0.003(2) 0.000(2) 0.002(2)
C28 0.025(3) 0.019(2) 0.033(3) 0.003(2) -0.002(2) 0.007(2)
C29 0.019(3) 0.029(3) 0.035(3) -0.007(2) -0.001(2) 0.005(2)
C30 0.024(3) 0.028(3) 0.027(3) -0.002(2) 0.007(2) 0.005(2)
C31 0.020(3) 0.026(3) 0.024(3) 0.004(2) 0.005(2) 0.004(2)
C32 0.083(7) 0.060(6) 0.077(7) 0.013(5) 0.012(6) 0.007(5)

loop_
_atom_type_symbol
_atom_type_description
_atom_type_scat_dispersion_real
_atom_type_scat_dispersion_imag
_atom_type_scat_source
C C 0.0033 0.0016 'International Tables Vol C Tables 4.2.6.8 and 6.1.1.4'
H H 0.0000 0.0000 'International Tables Vol C Tables 4.2.6.8 and 6.1.1.4'
F F 0.0171 0.0103 'International Tables Vol C Tables 4.2.6.8 and 6.1.1.4'
P P 0.1023 0.0942 'International Tables Vol C Tables 4.2.6.8 and 6.1.1.4'
S S 0.1246 0.1234 'International Tables Vol C Tables 4.2.6.8 and 6.1.1.4'
Se Se -0.0929 2.2259 'International Tables Vol C Tables 4.2.6.8 and 6.1.1.4'
Pt Pt -1.7033 8.3905 'International Tables Vol C Tables 4.2.6.8 and 6.1.1.4'
Cl Cl 0.1484 0.1585 'International Tables Vol C Tables 4.2.6.8 and 6.1.1.4'
O O 0.0106 0.0060 'International Tables Vol C Tables 4.2.6.8 and 6.1.1.4'

loop_
_geom_angle_atom_site_label_1
_geom_angle_atom_site_label_2
_geom_angle_atom_site_label_3
_geom_angle
_geom_angle_site_symmetry_1
_geom_angle_site_symmetry_3
_geom_angle_publ_flag
P1 Pt2 P2 98.91(4) . . ?
P1 Pt2 Cl1 173.00(4) . . ?
P2 Pt2 Cl1 88.03(5) . . ?
P1 Pt2 Se1 86.68(3) . . ?
P2 Pt2 Se1 174.20(3) . . ?
Cl1 Pt2 Se1 86.41(4) . . ?
C2 Se1 C1 97.0(2) . . ?
C2 Se1 Pt2 101.46(14) . . ?
C1 Se1 Pt2 101.03(17) . . ?
C18 S1 C17 101.1(3) . . ?
C4 P1 C10 106.3(2) . . ?
C4 P1 C3 104.6(2) . . ?
C10 P1 C3 104.1(2) . . ?
C4 P1 Pt2 114.31(16) . . ?
C10 P1 Pt2 119.76(16) . . ?
C3 P1 Pt2 106.30(17) . . ?
C26 P2 C20 106.9(2) . . ?
C26 P2 C16 103.6(2) . . ?
C20 P2 C16 103.0(2) . . ?
C26 P2 Pt2 111.60(17) . . ?
C20 P2 Pt2 119.54(17) . . ?
C16 P2 Pt2 110.77(17) . . ?
H1O O1 H2O 92(6) . . ?
Se1 C1 H1A 109.5 . . ?
Se1 C1 H1B 109.5 . . ?
H1A C1 H1B 109.5 . . ?
Se1 C1 H1C 109.5 . . ?
H1A C1 H1C 109.5 . . ?
H1B C1 H1C 109.5 . . ?
C3 C2 Se1 110.5(3) . . ?
C3 C2 H2A 109.5 . . ?
Se1 C2 H2A 109.5 . . ?
C3 C2 H2B 109.5 . . ?
Se1 C2 H2B 109.5 . . ?
H2A C2 H2B 108.1 . . ?
C2 C3 P1 108.7(4) . . ?
C2 C3 H3A 109.9 . . ?
P1 C3 H3A 109.9 . . ?
C2 C3 H3B 109.9 . . ?
P1 C3 H3B 109.9 . . ?
H3A C3 H3B 108.3 . . ?
C9 C4 C5 119.7(5) . . ?
C9 C4 P1 120.2(4) . . ?
C5 C4 P1 120.0(4) . . ?
C6 C5 C4 119.8(5) . . ?
C6 C5 H5 120.1 . . ?
C4 C5 H5 120.1 . . ?
C7 C6 C5 120.3(5) . . ?
C7 C6 H6 119.9 . . ?
C5 C6 H6 119.9 . . ?
C6 C7 C8 120.1(5) . . ?
C6 C7 H7 120.0 . . ?
C8 C7 H7 120.0 . . ?
C9 C8 C7 120.3(5) . . ?
C9 C8 H8 119.9 . . ?
C7 C8 H8 119.9 . . ?
C4 C9 C8 119.7(5) . . ?
C4 C9 H9 120.2 . . ?
C8 C9 H9 120.2 . . ?
C15 C10 C11 119.3(4) . . ?
C15 C10 P1 118.2(3) . . ?
C11 C10 P1 122.5(4) . . ?
C12 C11 C10 120.0(5) . . ?
C12 C11 H11 120.0 . . ?
C10 C11 H11 120.0 . . ?
C13 C12 C11 120.3(5) . . ?
C13 C12 H12 119.9 . . ?
C11 C12 H12 119.9 . . ?
C12 C13 C14 119.9(5) . . ?
C12 C13 H13 120.0 . . ?
C14 C13 H13 120.0 . . ?
C15 C14 C13 120.6(5) . . ?
C15 C14 H14 119.7 . . ?
C13 C14 H14 119.7 . . ?
C14 C15 C10 119.8(4) . . ?
C14 C15 H15 120.1 . . ?
C10 C15 H15 120.1 . . ?
C17 C16 P2 115.9(4) . . ?
C17 C16 H16A 108.3 . . ?
P2 C16 H16A 108.3 . . ?
C17 C16 H16B 108.3 . . ?
P2 C16 H16B 108.3 . . ?
H16A C16 H16B 107.4 . . ?
C16 C17 S1 112.4(4) . . ?
C16 C17 H17A 109.1 . . ?
S1 C17 H17A 109.1 . . ?
C16 C17 H17B 109.1 . . ?
S1 C17 H17B 109.1 . . ?
H17A C17 H17B 107.8 . . ?
C19 C18 S1 116.0(6) . . ?
C19 C18 H18A 108.3 . . ?
S1 C18 H18A 108.3 . . ?
C19 C18 H18B 108.3 . . ?
S1 C18 H18B 108.3 . . ?
H18A C18 H18B 107.4 . . ?
F2 C19 F1 108.6(8) . . ?
F2 C19 F3 105.2(7) . . ?
F1 C19 F3 106.2(6) . . ?
F2 C19 C18 115.2(7) . . ?
F1 C19 C18 112.0(7) . . ?
F3 C19 C18 109.1(7) . . ?
C25 C20 C21 119.3(4) . . ?
C25 C20 P2 117.8(4) . . ?
C21 C20 P2 122.9(4) . . ?
C22 C21 C20 120.1(5) . . ?
C22 C21 H21 120.0 . . ?
C20 C21 H21 120.0 . . ?
C21 C22 C23 120.3(5) . . ?
C21 C22 H22 119.9 . . ?
C23 C22 H22 119.9 . . ?
C24 C23 C22 120.0(5) . . ?
C24 C23 H23 120.0 . . ?
C22 C23 H23 120.0 . . ?
C23 C24 C25 119.9(5) . . ?
C23 C24 H24 120.1 . . ?
C25 C24 H24 120.1 . . ?
C24 C25 C20 120.4(5) . . ?
C24 C25 H25 119.8 . . ?
C20 C25 H25 119.8 . . ?
C31 C26 C27 119.3(5) . . ?
C31 C26 P2 120.2(4) . . ?
C27 C26 P2 120.5(4) . . ?
C28 C27 C26 119.7(5) . . ?
C28 C27 H27 120.2 . . ?
C26 C27 H27 120.2 . . ?
C29 C28 C27 120.0(5) . . ?
C29 C28 H28 120.0 . . ?
C27 C28 H28 120.0 . . ?
C28 C29 C30 120.4(5) . . ?
C28 C29 H29 119.8 . . ?
C30 C29 H29 119.8 . . ?
C31 C30 C29 120.8(5) . . ?
C31 C30 H30 119.6 . . ?
C29 C30 H30 119.6 . . ?
C30 C31 C26 119.8(5) . . ?
C30 C31 H31 120.1 . . ?
C26 C31 H31 120.1 . . ?
Cl2 C32 Cl3 111.9(6) . . ?
Cl2 C32 H32A 109.2 . . ?
Cl3 C32 H32A 109.2 . . ?
Cl2 C32 H32B 109.2 . . ?
Cl3 C32 H32B 109.2 . . ?
H32A C32 H32B 107.9 . . ?

loop_
_geom_bond_atom_site_label_1
_geom_bond_atom_site_label_2
_geom_bond_distance
_geom_bond_site_symmetry_2
_geom_bond_publ_flag
Pt2 P1 2.2285(12) . ?
Pt2 P2 2.2843(12) . ?
Pt2 Cl1 2.3596(12) . ?
Pt2 Se1 2.4607(5) . ?
Se1 C2 1.957(5) . ?
Se1 C1 1.959(6) . ?
Cl2 C32 1.741(10) . ?
Cl3 C32 1.760(10) . ?
S1 C18 1.814(7) . ?
S1 C17 1.821(6) . ?
P1 C4 1.812(5) . ?
P1 C10 1.817(5) . ?
P1 C3 1.836(5) . ?
P2 C26 1.812(6) . ?
P2 C20 1.818(5) . ?
P2 C16 1.831(5) . ?
F1 C19 1.304(10) . ?
F2 C19 1.298(9) . ?
F3 C19 1.385(10) . ?
O1 H1O 1.10(10) . ?
O1 H2O 0.89(7) . ?
C1 H1A 0.9800 . ?
C1 H1B 0.9800 . ?
C1 H1C 0.9800 . ?
C2 C3 1.528(7) . ?
C2 H2A 0.9900 . ?
C2 H2B 0.9900 . ?
C3 H3A 0.9900 . ?
C3 H3B 0.9900 . ?
C4 C9 1.391(7) . ?
C4 C5 1.398(7) . ?
C5 C6 1.396(8) . ?
C5 H5 0.9500 . ?
C6 C7 1.372(8) . ?
C6 H6 0.9500 . ?
C7 C8 1.392(8) . ?
C7 H7 0.9500 . ?
C8 C9 1.392(8) . ?
C8 H8 0.9500 . ?
C9 H9 0.9500 . ?
C10 C15 1.398(7) . ?
C10 C11 1.398(6) . ?
C11 C12 1.383(7) . ?
C11 H11 0.9500 . ?
C12 C13 1.378(8) . ?
C12 H12 0.9500 . ?
C13 C14 1.388(7) . ?
C13 H13 0.9500 . ?
C14 C15 1.376(7) . ?
C14 H14 0.9500 . ?
C15 H15 0.9500 . ?
C16 C17 1.522(8) . ?
C16 H16A 0.9900 . ?
C16 H16B 0.9900 . ?
C17 H17A 0.9900 . ?
C17 H17B 0.9900 . ?
C18 C19 1.467(11) . ?
C18 H18A 0.9900 . ?
C18 H18B 0.9900 . ?
C20 C25 1.398(7) . ?
C20 C21 1.400(7) . ?
C21 C22 1.385(7) . ?
C21 H21 0.9500 . ?
C22 C23 1.397(9) . ?
C22 H22 0.9500 . ?
C23 C24 1.386(8) . ?
C23 H23 0.9500 . ?
C24 C25 1.392(7) . ?
C24 H24 0.9500 . ?
C25 H25 0.9500 . ?
C26 C31 1.403(7) . ?
C26 C27 1.409(7) . ?
C27 C28 1.394(8) . ?
C27 H27 0.9500 . ?
C28 C29 1.373(8) . ?
C28 H28 0.9500 . ?
C29 C30 1.387(8) . ?
C29 H29 0.9500 . ?
C30 C31 1.370(8) . ?
C30 H30 0.9500 . ?
C31 H31 0.9500 . ?
C32 H32A 0.9900 . ?
C32 H32B 0.9900 . ?

loop_
_geom_torsion_atom_site_label_1
_geom_torsion_atom_site_label_2
_geom_torsion_atom_site_label_3
_geom_torsion_atom_site_label_4
_geom_torsion
_geom_torsion_site_symmetry_1
_geom_torsion_site_symmetry_2
_geom_torsion_site_symmetry_3
_geom_torsion_site_symmetry_4
_geom_torsion_publ_flag
P1 Pt2 Se1 C2 3.57(19) . . . . ?
P2 Pt2 Se1 C2 -161.1(4) . . . . ?
Cl1 Pt2 Se1 C2 -177.56(19) . . . . ?
P1 Pt2 Se1 C1 103.16(18) . . . . ?
P2 Pt2 Se1 C1 -61.5(4) . . . . ?
Cl1 Pt2 Se1 C1 -77.97(18) . . . . ?
P2 Pt2 P1 C4 -94.66(17) . . . . ?
Cl1 Pt2 P1 C4 77.6(5) . . . . ?
Se1 Pt2 P1 C4 86.88(17) . . . . ?
P2 Pt2 P1 C10 33.08(19) . . . . ?
Cl1 Pt2 P1 C10 -154.7(4) . . . . ?
Se1 Pt2 P1 C10 -145.38(18) . . . . ?
P2 Pt2 P1 C3 150.44(19) . . . . ?
Cl1 Pt2 P1 C3 -37.3(5) . . . . ?
Se1 Pt2 P1 C3 -28.02(19) . . . . ?
P1 Pt2 P2 C26 -105.64(18) . . . . ?
Cl1 Pt2 P2 C26 75.30(18) . . . . ?
Se1 Pt2 P2 C26 58.9(4) . . . . ?
P1 Pt2 P2 C20 20.1(2) . . . . ?
Cl1 Pt2 P2 C20 -159.0(2) . . . . ?
Se1 Pt2 P2 C20 -175.4(4) . . . . ?
P1 Pt2 P2 C16 139.50(19) . . . . ?
Cl1 Pt2 P2 C16 -39.6(2) . . . . ?
Se1 Pt2 P2 C16 -56.0(4) . . . . ?
C1 Se1 C2 C3 -75.3(4) . . . . ?
Pt2 Se1 C2 C3 27.5(4) . . . . ?
Se1 C2 C3 P1 -52.7(4) . . . . ?
C4 P1 C3 C2 -66.8(4) . . . . ?
C10 P1 C3 C2 -178.1(4) . . . . ?
Pt2 P1 C3 C2 54.5(4) . . . . ?
C10 P1 C4 C9 -121.9(4) . . . . ?
C3 P1 C4 C9 128.3(4) . . . . ?
Pt2 P1 C4 C9 12.5(4) . . . . ?
C10 P1 C4 C5 55.0(4) . . . . ?
C3 P1 C4 C5 -54.8(4) . . . . ?
Pt2 P1 C4 C5 -170.7(3) . . . . ?
C9 C4 C5 C6 3.8(7) . . . . ?
P1 C4 C5 C6 -173.0(4) . . . . ?
C4 C5 C6 C7 -0.8(8) . . . . ?
C5 C6 C7 C8 -3.0(8) . . . . ?
C6 C7 C8 C9 3.7(8) . . . . ?
C5 C4 C9 C8 -3.1(7) . . . . ?
P1 C4 C9 C8 173.7(4) . . . . ?
C7 C8 C9 C4 -0.6(8) . . . . ?
C4 P1 C10 C15 -172.4(4) . . . . ?
C3 P1 C10 C15 -62.3(4) . . . . ?
Pt2 P1 C10 C15 56.2(4) . . . . ?
C4 P1 C10 C11 8.3(4) . . . . ?
C3 P1 C10 C11 118.5(4) . . . . ?
Pt2 P1 C10 C11 -123.0(4) . . . . ?
C15 C10 C11 C12 2.9(7) . . . . ?
P1 C10 C11 C12 -177.8(4) . . . . ?
C10 C11 C12 C13 -0.7(7) . . . . ?
C11 C12 C13 C14 -1.8(8) . . . . ?
C12 C13 C14 C15 2.1(8) . . . . ?
C13 C14 C15 C10 0.1(8) . . . . ?
C11 C10 C15 C14 -2.7(7) . . . . ?
P1 C10 C15 C14 178.1(4) . . . . ?
C26 P2 C16 C17 -168.1(4) . . . . ?
C20 P2 C16 C17 80.6(4) . . . . ?
Pt2 P2 C16 C17 -48.3(4) . . . . ?
P2 C16 C17 S1 175.3(3) . . . . ?
C18 S1 C17 C16 -72.7(5) . . . . ?
C17 S1 C18 C19 -100.0(6) . . . . ?
S1 C18 C19 F2 -60.6(10) . . . . ?
S1 C18 C19 F1 174.7(6) . . . . ?
S1 C18 C19 F3 57.4(8) . . . . ?
C26 P2 C20 C25 -171.8(4) . . . . ?
C16 P2 C20 C25 -63.1(4) . . . . ?
Pt2 P2 C20 C25 60.2(4) . . . . ?
C26 P2 C20 C21 6.0(5) . . . . ?
C16 P2 C20 C21 114.8(4) . . . . ?
Pt2 P2 C20 C21 -121.9(4) . . . . ?
C25 C20 C21 C22 1.5(8) . . . . ?
P2 C20 C21 C22 -176.3(4) . . . . ?
C20 C21 C22 C23 -0.3(8) . . . . ?
C21 C22 C23 C24 -0.8(9) . . . . ?
C22 C23 C24 C25 0.7(9) . . . . ?
C23 C24 C25 C20 0.5(8) . . . . ?
C21 C20 C25 C24 -1.6(8) . . . . ?
P2 C20 C25 C24 176.3(4) . . . . ?
C20 P2 C26 C31 65.3(5) . . . . ?
C16 P2 C26 C31 -43.0(5) . . . . ?
Pt2 P2 C26 C31 -162.2(4) . . . . ?
C20 P2 C26 C27 -117.0(4) . . . . ?
C16 P2 C26 C27 134.7(4) . . . . ?
Pt2 P2 C26 C27 15.5(4) . . . . ?
C31 C26 C27 C28 1.6(7) . . . . ?
P2 C26 C27 C28 -176.1(4) . . . . ?
C26 C27 C28 C29 -0.2(8) . . . . ?
C27 C28 C29 C30 -1.3(8) . . . . ?
C28 C29 C30 C31 1.3(8) . . . . ?
C29 C30 C31 C26 0.1(8) . . . . ?
C27 C26 C31 C30 -1.6(8) . . . . ?
P2 C26 C31 C30 176.1(4) . . . . ?
